data_4311379
loop_
_publ_author_name
'Cora E. MacBeth'
'J. Christopher Thomas'
'Theodore A. Betley'
'Jonas C. Peters'

_publ_section_title
;
 The Coordination Chemistry of "[BP3]NiX" Platforms: Targeting Low-Valent
 Nickel Sources as Promising Candidates to L3NiE and L3Ni\\tbE Linkages
;
_journal_name_full 'Inorganic Chemistry'
_journal_page_first 4645
_journal_page_last 4662
_journal_paper_doi 10.1021/ic049936p
_journal_volume 43
_journal_year 2004
_chemical_formula_sum 'C41 H63 B N Ni P3'
_chemical_formula_weight 732.35
_chemical_name_systematic
; 
 ? 
;
_space_group_IT_number 14
_symmetry_cell_setting monoclinic
_symmetry_space_group_name_Hall '-P 2yn'
_symmetry_space_group_name_H-M 'P 1 21/n 1'
_atom_sites_solution_hydrogens geom
_atom_sites_solution_primary direct
_atom_sites_solution_secondary difmap
_audit_creation_method SHELXL-97
_cell_angle_alpha 90.00
_cell_angle_beta 99.150(2)
_cell_angle_gamma 90.00
_cell_formula_units_Z 4
_cell_length_a 12.0312(10)
_cell_length_b 26.359(2)
_cell_length_c 12.9206(11)
_cell_measurement_reflns_used 6457
_cell_measurement_temperature 100(2)
_cell_measurement_theta_max 28.60
_cell_measurement_theta_min 2.28
_cell_volume 4045.4(6)
_computing_cell_refinement 'Bruker SMART'
_computing_data_collection 'Bruker SMART'
_computing_data_reduction 'Bruker SAINT'
_computing_molecular_graphics 'Bruker SHELXTL'
_computing_publication_material 'Bruker SHELXTL'
_computing_structure_refinement 'SHELXL-97 (Sheldrick, 1997)'
_computing_structure_solution 'SHELXS-97 (Sheldrick, 1990)'
_diffrn_ambient_temperature 100(2)
_diffrn_measured_fraction_theta_full 0.909
_diffrn_measured_fraction_theta_max 0.909
_diffrn_measurement_device_type 'CCD area detector'
_diffrn_measurement_method 'phi and omega scans'
_diffrn_radiation_monochromator graphite
_diffrn_radiation_source 'fine-focus sealed tube'
_diffrn_radiation_type MoK\a
_diffrn_radiation_wavelength 0.71073
_diffrn_reflns_av_R_equivalents 0.0685
_diffrn_reflns_av_sigmaI/netI 0.0632
_diffrn_reflns_limit_h_max 16
_diffrn_reflns_limit_h_min -15
_diffrn_reflns_limit_k_max 36
_diffrn_reflns_limit_k_min -36
_diffrn_reflns_limit_l_max 16
_diffrn_reflns_limit_l_min -17
_diffrn_reflns_number 48983
_diffrn_reflns_theta_full 29.78
_diffrn_reflns_theta_max 29.78
_diffrn_reflns_theta_min 1.77
_exptl_absorpt_coefficient_mu 0.627
_exptl_absorpt_correction_type none
_exptl_crystal_colour black
_exptl_crystal_density_diffrn 1.202
_exptl_crystal_density_meas 0
_exptl_crystal_density_method 'not measured'
_exptl_crystal_description block
_exptl_crystal_F_000 1576
_exptl_crystal_size_max 0.33
_exptl_crystal_size_mid 0.30
_exptl_crystal_size_min 0.23
_refine_diff_density_max 1.084
_refine_diff_density_min -0.512
_refine_diff_density_rms 0.085
_refine_ls_extinction_method none
_refine_ls_goodness_of_fit_ref 1.577
_refine_ls_hydrogen_treatment mixed
_refine_ls_matrix_type full
_refine_ls_number_parameters 436
_refine_ls_number_reflns 10516
_refine_ls_number_restraints 0
_refine_ls_restrained_S_all 1.577
_refine_ls_R_factor_all 0.0940
_refine_ls_R_factor_gt 0.0513
_refine_ls_shift/su_max 0.001
_refine_ls_shift/su_mean 0.000
_refine_ls_structure_factor_coef Fsqd
_refine_ls_weighting_details 'calc w=1/[\s^2^(Fo^2^)+(0.0200P)^2^+0.0000P] where P=(Fo^2^+2Fc^2^)/3'
_refine_ls_weighting_scheme calc
_refine_ls_wR_factor_gt 0.0943
_refine_ls_wR_factor_ref 0.1015
_reflns_number_gt 6730
_reflns_number_total 10516
_reflns_threshold_expression >2sigma(I)
_cod_data_source_file ic049936psi20040115_124736_08.cif
_cod_data_source_block bi3nidbabh
_cod_depositor_comments
;
The following automatic conversions were performed:
'_symmetry_cell_setting' value 'Monoclinic' changed to 'monoclinic'
according to '/home/saulius/struct/CIF-dictionaries/cif_core.dic'
dictionary named 'cif_core.dic' version 2.4.1 from 2010-06-29.

Automatic conversion script
Id: cif_fix_enum 1527 2010-12-29 10:47:43Z saulius 
;
_cod_database_code 4311379

loop_
_symmetry_equiv_pos_as_xyz
'x, y, z'
'-x+1/2, y+1/2, -z+1/2'
'-x, -y, -z'
'x-1/2, -y-1/2, z-1/2'

loop_
_atom_site_label
_atom_site_type_symbol
_atom_site_fract_x
_atom_site_fract_y
_atom_site_fract_z
_atom_site_U_iso_or_equiv
_atom_site_adp_type
_atom_site_occupancy
_atom_site_symmetry_multiplicity
_atom_site_calc_flag
_atom_site_refinement_flags
_atom_site_disorder_assembly
_atom_site_disorder_group
Ni Ni 0.68640(3) 0.139141(11) 0.43370(2) 0.02204(9) Uani 1 1 d . . .
P1 P 0.71180(5) 0.10112(2) 0.29233(5) 0.02523(15) Uani 1 1 d . . .
P2 P 0.50799(5) 0.14111(2) 0.38989(4) 0.02050(14) Uani 1 1 d . . .
P3 P 0.23168(6) 0.06466(2) 0.15975(5) 0.03020(17) Uani 1 1 d . . .
N N 0.77095(16) 0.16456(7) 0.54406(14) 0.0241(5) Uani 1 1 d . . .
B B 0.4780(2) 0.09049(10) 0.1787(2) 0.0214(6) Uani 1 1 d . . .
C1 C 0.47579(19) 0.10907(8) 0.05669(17) 0.0221(5) Uani 1 1 d . . .
C2 C 0.5043(2) 0.07610(9) -0.01933(18) 0.0304(6) Uani 1 1 d . . .
H2 H 0.5343 0.0438 0.0026 0.036 Uiso 1 1 calc R . .
C3 C 0.4911(2) 0.08791(10) -0.12549(19) 0.0340(6) Uani 1 1 d . . .
H3 H 0.5109 0.0638 -0.1742 0.041 Uiso 1 1 calc R . .
C4 C 0.4494(2) 0.13461(10) -0.15979(19) 0.0324(6) Uani 1 1 d . . .
H4 H 0.4398 0.1429 -0.2322 0.039 Uiso 1 1 calc R . .
C5 C 0.4220(2) 0.16887(10) -0.08876(19) 0.0329(6) Uani 1 1 d . . .
H5 H 0.3944 0.2014 -0.1116 0.039 Uiso 1 1 calc R . .
C6 C 0.4343(2) 0.15626(9) 0.01743(18) 0.0276(6) Uani 1 1 d . . .
H6 H 0.4138 0.1806 0.0651 0.033 Uiso 1 1 calc R . .
C7 C 0.6005(2) 0.06183(8) 0.22512(17) 0.0242(5) Uani 1 1 d . . .
H7A H 0.6286 0.0453 0.1655 0.029 Uiso 1 1 calc R . .
H7B H 0.5851 0.0347 0.2738 0.029 Uiso 1 1 calc R . .
C8 C 0.45253(19) 0.13952(8) 0.25225(16) 0.0203(5) Uani 1 1 d . . .
H8A H 0.3697 0.1429 0.2455 0.024 Uiso 1 1 calc R . .
H8B H 0.4802 0.1703 0.2205 0.024 Uiso 1 1 calc R . .
C9 C 0.37958(19) 0.04560(8) 0.17605(18) 0.0245(5) Uani 1 1 d . . .
H9A H 0.3963 0.0261 0.2422 0.029 Uiso 1 1 calc R . .
H9B H 0.3882 0.0220 0.1183 0.029 Uiso 1 1 calc R . .
C10 C 0.7400(2) 0.14896(9) 0.19565(19) 0.0342(6) Uani 1 1 d . . .
H10 H 0.6647 0.1616 0.1613 0.041 Uiso 1 1 calc R . .
C11 C 0.8035(2) 0.19545(11) 0.2471(2) 0.0466(8) Uani 1 1 d . . .
H11A H 0.8775 0.1849 0.2838 0.070 Uiso 1 1 calc R . .
H11B H 0.7602 0.2107 0.2974 0.070 Uiso 1 1 calc R . .
H11C H 0.8132 0.2204 0.1930 0.070 Uiso 1 1 calc R . .
C12 C 0.7971(3) 0.12725(12) 0.1081(2) 0.0559(9) Uani 1 1 d . . .
H12A H 0.7986 0.1530 0.0537 0.084 Uiso 1 1 calc R . .
H12B H 0.7551 0.0975 0.0777 0.084 Uiso 1 1 calc R . .
H12C H 0.8743 0.1172 0.1367 0.084 Uiso 1 1 calc R . .
C13 C 0.8388(2) 0.06021(10) 0.3239(2) 0.0400(7) Uani 1 1 d . . .
H13 H 0.8558 0.0457 0.2567 0.048 Uiso 1 1 calc R . .
C14 C 0.8141(3) 0.01632(11) 0.3930(2) 0.0546(9) Uani 1 1 d . . .
H14A H 0.8803 -0.0057 0.4072 0.082 Uiso 1 1 calc R . .
H14B H 0.7500 -0.0032 0.3570 0.082 Uiso 1 1 calc R . .
H14C H 0.7960 0.0295 0.4592 0.082 Uiso 1 1 calc R . .
C15 C 0.9423(2) 0.09019(12) 0.3750(3) 0.0649(10) Uani 1 1 d . . .
H15A H 0.9220 0.1114 0.4315 0.097 Uiso 1 1 calc R . .
H15B H 0.9688 0.1118 0.3223 0.097 Uiso 1 1 calc R . .
H15C H 1.0021 0.0665 0.4038 0.097 Uiso 1 1 calc R . .
C16 C 0.4539(2) 0.20114(9) 0.43812(18) 0.0267(6) Uani 1 1 d . . .
H16 H 0.3715 0.2030 0.4106 0.032 Uiso 1 1 calc R . .
C17 C 0.5106(2) 0.24645(9) 0.39365(19) 0.0339(6) Uani 1 1 d . . .
H17A H 0.4753 0.2780 0.4122 0.051 Uiso 1 1 calc R . .
H17B H 0.5018 0.2435 0.3172 0.051 Uiso 1 1 calc R . .
H17C H 0.5908 0.2469 0.4231 0.051 Uiso 1 1 calc R . .
C18 C 0.4684(2) 0.20486(10) 0.55782(18) 0.0335(6) Uani 1 1 d . . .
H18A H 0.5476 0.1995 0.5875 0.050 Uiso 1 1 calc R . .
H18B H 0.4220 0.1789 0.5847 0.050 Uiso 1 1 calc R . .
H18C H 0.4448 0.2386 0.5778 0.050 Uiso 1 1 calc R . .
C19 C 0.5107(2) 0.07168(10) 0.55737(18) 0.0383(7) Uani 1 1 d . . .
H19A H 0.5123 0.0998 0.6072 0.057 Uiso 1 1 calc R . .
H19B H 0.5878 0.0630 0.5484 0.057 Uiso 1 1 calc R . .
H19C H 0.4749 0.0421 0.5842 0.057 Uiso 1 1 calc R . .
C20 C 0.4433(2) 0.08752(9) 0.45121(18) 0.0275(6) Uani 1 1 d . . .
H20 H 0.4468 0.0579 0.4035 0.033 Uiso 1 1 calc R . .
C21 C 0.3185(2) 0.09563(10) 0.4557(2) 0.0387(7) Uani 1 1 d . . .
H21A H 0.2862 0.0643 0.4789 0.058 Uiso 1 1 calc R . .
H21B H 0.2792 0.1048 0.3859 0.058 Uiso 1 1 calc R . .
H21C H 0.3100 0.1230 0.5051 0.058 Uiso 1 1 calc R . .
C22 C 0.1897(2) 0.07997(10) 0.0178(2) 0.0341(6) Uani 1 1 d . . .
H22 H 0.2400 0.1083 0.0026 0.041 Uiso 1 1 calc R . .
C23 C 0.0706(2) 0.10180(11) 0.0018(2) 0.0507(8) Uani 1 1 d . . .
H23A H 0.0525 0.1159 -0.0691 0.076 Uiso 1 1 calc R . .
H23B H 0.0660 0.1287 0.0534 0.076 Uiso 1 1 calc R . .
H23C H 0.0168 0.0749 0.0108 0.076 Uiso 1 1 calc R . .
C24 C 0.2013(2) 0.03840(10) -0.0629(2) 0.0406(7) Uani 1 1 d . . .
H24A H 0.1442 0.0122 -0.0595 0.061 Uiso 1 1 calc R . .
H24B H 0.2764 0.0232 -0.0474 0.061 Uiso 1 1 calc R . .
H24C H 0.1906 0.0532 -0.1333 0.061 Uiso 1 1 calc R . .
C25 C 0.1568(2) 0.00322(9) 0.1767(2) 0.0350(6) Uani 1 1 d . . .
H25 H 0.0787 0.0060 0.1369 0.042 Uiso 1 1 calc R . .
C26 C 0.1479(3) -0.00190(12) 0.2924(3) 0.0725(11) Uani 1 1 d . . .
H26A H 0.1015 -0.0315 0.3026 0.109 Uiso 1 1 calc R . .
H26B H 0.1131 0.0287 0.3160 0.109 Uiso 1 1 calc R . .
H26C H 0.2233 -0.0062 0.3331 0.109 Uiso 1 1 calc R . .
C27 C 0.2081(2) -0.04468(10) 0.1418(2) 0.0437(7) Uani 1 1 d . . .
H27A H 0.2802 -0.0512 0.1870 0.066 Uiso 1 1 calc R . .
H27B H 0.2206 -0.0409 0.0691 0.066 Uiso 1 1 calc R . .
H27C H 0.1570 -0.0732 0.1466 0.066 Uiso 1 1 calc R . .
C28 C 0.8235(2) 0.21627(8) 0.56088(18) 0.0249(5) Uani 1 1 d . . .
H28 H 0.8130 0.2394 0.4987 0.030 Uiso 1 1 calc R . .
C29 C 0.8099(2) 0.14640(9) 0.65329(18) 0.0287(6) Uani 1 1 d . . .
H29 H 0.7879 0.1111 0.6695 0.034 Uiso 1 1 calc R . .
C30 C 0.9441(2) 0.20016(9) 0.60166(18) 0.0262(6) Uani 1 1 d . . .
C31 C 1.0477(2) 0.21898(10) 0.5892(2) 0.0358(6) Uani 1 1 d . . .
H31 H 1.0545 0.2493 0.5509 0.043 Uiso 1 1 calc R . .
C32 C 1.1427(2) 0.19191(12) 0.6350(2) 0.0486(8) Uani 1 1 d . . .
H32 H 1.2152 0.2038 0.6263 0.058 Uiso 1 1 calc R . .
C33 C 1.1347(3) 0.14909(12) 0.6917(3) 0.0523(8) Uani 1 1 d . . .
H33 H 1.2012 0.1319 0.7224 0.063 Uiso 1 1 calc R . .
C34 C 1.0306(2) 0.13025(10) 0.7053(2) 0.0431(7) Uani 1 1 d . . .
H34 H 1.0247 0.1003 0.7449 0.052 Uiso 1 1 calc R . .
C35 C 0.9353(2) 0.15624(9) 0.65965(18) 0.0288(6) Uani 1 1 d . . .
C36 C 0.7679(2) 0.23300(9) 0.65378(18) 0.0268(6) Uani 1 1 d . . .
C37 C 0.7233(2) 0.27838(10) 0.6801(2) 0.0366(7) Uani 1 1 d . . .
H37 H 0.7274 0.3080 0.6390 0.044 Uiso 1 1 calc R . .
C38 C 0.6720(2) 0.27920(13) 0.7696(2) 0.0495(8) Uani 1 1 d . . .
H38 H 0.6400 0.3099 0.7896 0.059 Uiso 1 1 calc R . .
C39 C 0.6668(2) 0.23695(14) 0.8287(2) 0.0538(9) Uani 1 1 d . . .
H39 H 0.6325 0.2389 0.8898 0.065 Uiso 1 1 calc R . .
C40 C 0.7111(2) 0.19030(12) 0.8015(2) 0.0440(8) Uani 1 1 d . . .
H40 H 0.7066 0.1608 0.8428 0.053 Uiso 1 1 calc R . .
C41 C 0.7612(2) 0.18898(10) 0.71304(18) 0.0303(6) Uani 1 1 d . . .

loop_
_atom_site_aniso_label
_atom_site_aniso_U_11
_atom_site_aniso_U_22
_atom_site_aniso_U_33
_atom_site_aniso_U_23
_atom_site_aniso_U_13
_atom_site_aniso_U_12
Ni 0.02477(18) 0.02244(16) 0.01711(15) -0.00185(13) -0.00215(12) 0.00223(14)
P1 0.0248(4) 0.0284(3) 0.0218(3) -0.0033(3) 0.0017(3) 0.0035(3)
P2 0.0251(3) 0.0206(3) 0.0151(3) -0.0012(2) 0.0012(2) 0.0029(3)
P3 0.0282(4) 0.0277(4) 0.0349(4) -0.0034(3) 0.0055(3) -0.0007(3)
N 0.0251(12) 0.0248(11) 0.0208(10) -0.0011(8) -0.0018(9) 0.0008(9)
B 0.0252(16) 0.0199(14) 0.0184(14) -0.0035(11) 0.0014(12) 0.0022(11)
C1 0.0210(13) 0.0232(13) 0.0219(12) -0.0024(10) 0.0023(10) -0.0029(10)
C2 0.0387(17) 0.0277(14) 0.0245(13) -0.0005(11) 0.0040(12) 0.0004(12)
C3 0.0385(17) 0.0385(16) 0.0258(14) -0.0089(12) 0.0074(12) -0.0032(13)
C4 0.0324(15) 0.0460(16) 0.0187(13) 0.0041(12) 0.0041(11) -0.0036(13)
C5 0.0395(17) 0.0313(15) 0.0270(14) 0.0061(11) 0.0023(12) 0.0042(12)
C6 0.0336(15) 0.0300(14) 0.0201(13) -0.0016(10) 0.0065(11) 0.0037(11)
C7 0.0286(14) 0.0241(13) 0.0199(12) -0.0049(10) 0.0033(10) 0.0026(11)
C8 0.0218(13) 0.0223(12) 0.0154(11) 0.0010(10) -0.0012(9) 0.0011(10)
C9 0.0287(15) 0.0244(13) 0.0196(12) 0.0007(10) 0.0012(10) 0.0025(11)
C10 0.0351(16) 0.0403(16) 0.0277(14) -0.0007(12) 0.0064(12) -0.0074(13)
C11 0.048(2) 0.0504(19) 0.0416(17) 0.0016(14) 0.0069(14) -0.0162(15)
C12 0.065(2) 0.069(2) 0.0386(17) -0.0051(16) 0.0259(16) -0.0128(18)
C13 0.0290(16) 0.0511(18) 0.0385(16) -0.0130(14) 0.0012(13) 0.0129(13)
C14 0.054(2) 0.056(2) 0.052(2) 0.0150(16) 0.0037(16) 0.0281(17)
C15 0.0288(18) 0.078(2) 0.082(3) -0.028(2) -0.0102(17) 0.0171(17)
C16 0.0258(14) 0.0271(13) 0.0259(13) -0.0062(10) -0.0001(11) 0.0077(11)
C17 0.0473(18) 0.0225(13) 0.0292(14) -0.0043(11) -0.0017(12) 0.0061(12)
C18 0.0344(16) 0.0394(16) 0.0265(14) -0.0104(12) 0.0045(12) 0.0058(12)
C19 0.054(2) 0.0371(16) 0.0239(14) 0.0069(12) 0.0073(13) 0.0008(14)
C20 0.0377(16) 0.0258(13) 0.0196(13) 0.0044(10) 0.0064(11) -0.0027(11)
C21 0.0396(18) 0.0448(17) 0.0324(15) 0.0012(13) 0.0086(13) -0.0083(14)
C22 0.0280(15) 0.0327(15) 0.0388(16) -0.0004(12) -0.0028(12) 0.0002(12)
C23 0.0400(19) 0.0487(19) 0.058(2) -0.0045(16) -0.0094(15) 0.0107(15)
C24 0.0429(18) 0.0455(17) 0.0305(15) -0.0004(13) -0.0027(13) 0.0045(14)
C25 0.0284(16) 0.0333(15) 0.0436(17) -0.0009(13) 0.0063(13) -0.0077(12)
C26 0.108(3) 0.044(2) 0.080(3) -0.0075(18) 0.057(2) -0.019(2)
C27 0.054(2) 0.0378(16) 0.0387(17) 0.0022(13) 0.0060(14) -0.0120(14)
C28 0.0305(15) 0.0240(12) 0.0200(12) 0.0011(10) 0.0031(11) -0.0031(11)
C29 0.0305(15) 0.0290(14) 0.0239(13) 0.0057(11) -0.0038(11) -0.0060(11)
C30 0.0261(14) 0.0305(14) 0.0215(13) -0.0068(11) 0.0023(11) -0.0008(11)
C31 0.0327(17) 0.0394(16) 0.0377(16) -0.0045(13) 0.0125(13) -0.0015(13)
C32 0.0254(17) 0.054(2) 0.068(2) -0.0126(17) 0.0122(15) -0.0033(14)
C33 0.0325(18) 0.050(2) 0.069(2) 0.0005(17) -0.0078(16) 0.0054(15)
C34 0.0380(18) 0.0402(17) 0.0451(18) 0.0036(13) -0.0113(14) -0.0019(14)
C35 0.0292(15) 0.0306(14) 0.0239(13) -0.0016(11) -0.0038(11) -0.0017(11)
C36 0.0225(14) 0.0318(14) 0.0254(13) -0.0085(11) 0.0017(11) -0.0085(11)
C37 0.0242(15) 0.0387(16) 0.0467(17) -0.0170(13) 0.0047(13) -0.0068(12)
C38 0.0300(18) 0.059(2) 0.060(2) -0.0294(17) 0.0096(15) -0.0095(15)
C39 0.040(2) 0.085(3) 0.0412(19) -0.0333(18) 0.0194(15) -0.0230(18)
C40 0.0406(18) 0.064(2) 0.0267(15) -0.0035(14) 0.0032(13) -0.0247(16)
C41 0.0240(15) 0.0443(16) 0.0210(13) -0.0055(11) -0.0009(11) -0.0122(12)

loop_
_atom_type_symbol
_atom_type_description
_atom_type_scat_dispersion_real
_atom_type_scat_dispersion_imag
_atom_type_scat_source
C C 0.0033 0.0016 'International Tables Vol C Tables 4.2.6.8 and 6.1.1.4'
H H 0.0000 0.0000 'International Tables Vol C Tables 4.2.6.8 and 6.1.1.4'
B B 0.0013 0.0007 'International Tables Vol C Tables 4.2.6.8 and 6.1.1.4'
N N 0.0061 0.0033 'International Tables Vol C Tables 4.2.6.8 and 6.1.1.4'
P P 0.1023 0.0942 'International Tables Vol C Tables 4.2.6.8 and 6.1.1.4'
Ni Ni 0.3393 1.1124 'International Tables Vol C Tables 4.2.6.8 and 6.1.1.4'

loop_
_geom_angle_atom_site_label_1
_geom_angle_atom_site_label_2
_geom_angle_atom_site_label_3
_geom_angle
_geom_angle_site_symmetry_1
_geom_angle_site_symmetry_3
_geom_angle_publ_flag
N Ni P2 129.65(7) . . yes
N Ni P1 136.86(7) . . yes
P2 Ni P1 93.38(3) . . yes
C7 P1 C10 105.60(11) . . ?
C7 P1 C13 107.06(12) . . ?
C10 P1 C13 108.18(13) . . ?
C7 P1 Ni 118.87(8) . . ?
C10 P1 Ni 108.87(8) . . ?
C13 P1 Ni 107.85(9) . . ?
C8 P2 C20 106.89(11) . . ?
C8 P2 C16 104.90(10) . . ?
C20 P2 C16 108.24(11) . . ?
C8 P2 Ni 117.50(8) . . ?
C20 P2 Ni 110.00(8) . . ?
C16 P2 Ni 108.89(8) . . ?
C9 P3 C22 106.20(11) . . ?
C9 P3 C25 103.00(11) . . ?
C22 P3 C25 103.92(12) . . ?
C29 N C28 95.29(16) . . ?
C29 N Ni 134.64(15) . . ?
C28 N Ni 129.95(15) . . ?
C1 B C8 109.86(18) . . ?
C1 B C9 106.71(18) . . ?
C8 B C9 111.62(19) . . ?
C1 B C7 110.78(19) . . ?
C8 B C7 112.14(18) . . ?
C9 B C7 105.53(18) . . ?
C2 C1 C6 114.2(2) . . ?
C2 C1 B 121.4(2) . . ?
C6 C1 B 124.0(2) . . ?
C3 C2 C1 123.6(2) . . ?
C3 C2 H2 118.2 . . ?
C1 C2 H2 118.2 . . ?
C4 C3 C2 119.8(2) . . ?
C4 C3 H3 120.1 . . ?
C2 C3 H3 120.1 . . ?
C5 C4 C3 119.4(2) . . ?
C5 C4 H4 120.3 . . ?
C3 C4 H4 120.3 . . ?
C4 C5 C6 120.3(2) . . ?
C4 C5 H5 119.9 . . ?
C6 C5 H5 119.9 . . ?
C5 C6 C1 122.8(2) . . ?
C5 C6 H6 118.6 . . ?
C1 C6 H6 118.6 . . ?
B C7 P1 117.13(15) . . ?
B C7 H7A 108.0 . . ?
P1 C7 H7A 108.0 . . ?
B C7 H7B 108.0 . . ?
P1 C7 H7B 108.0 . . ?
H7A C7 H7B 107.3 . . ?
B C8 P2 120.71(15) . . ?
B C8 H8A 107.1 . . ?
P2 C8 H8A 107.1 . . ?
B C8 H8B 107.1 . . ?
P2 C8 H8B 107.1 . . ?
H8A C8 H8B 106.8 . . ?
B C9 P3 118.77(15) . . ?
B C9 H9A 107.6 . . ?
P3 C9 H9A 107.6 . . ?
B C9 H9B 107.6 . . ?
P3 C9 H9B 107.6 . . ?
H9A C9 H9B 107.1 . . ?
C12 C10 C11 111.6(2) . . ?
C12 C10 P1 113.51(19) . . ?
C11 C10 P1 112.58(18) . . ?
C12 C10 H10 106.2 . . ?
C11 C10 H10 106.2 . . ?
P1 C10 H10 106.2 . . ?
C10 C11 H11A 109.5 . . ?
C10 C11 H11B 109.5 . . ?
H11A C11 H11B 109.5 . . ?
C10 C11 H11C 109.5 . . ?
H11A C11 H11C 109.5 . . ?
H11B C11 H11C 109.5 . . ?
C10 C12 H12A 109.5 . . ?
C10 C12 H12B 109.5 . . ?
H12A C12 H12B 109.5 . . ?
C10 C12 H12C 109.5 . . ?
H12A C12 H12C 109.5 . . ?
H12B C12 H12C 109.5 . . ?
C14 C13 C15 111.2(2) . . ?
C14 C13 P1 109.87(19) . . ?
C15 C13 P1 112.20(19) . . ?
C14 C13 H13 107.8 . . ?
C15 C13 H13 107.8 . . ?
P1 C13 H13 107.8 . . ?
C13 C14 H14A 109.5 . . ?
C13 C14 H14B 109.5 . . ?
H14A C14 H14B 109.5 . . ?
C13 C14 H14C 109.5 . . ?
H14A C14 H14C 109.5 . . ?
H14B C14 H14C 109.5 . . ?
C13 C15 H15A 109.5 . . ?
C13 C15 H15B 109.5 . . ?
H15A C15 H15B 109.5 . . ?
C13 C15 H15C 109.5 . . ?
H15A C15 H15C 109.5 . . ?
H15B C15 H15C 109.5 . . ?
C18 C16 C17 110.1(2) . . ?
C18 C16 P2 113.82(16) . . ?
C17 C16 P2 109.74(17) . . ?
C18 C16 H16 107.7 . . ?
C17 C16 H16 107.7 . . ?
P2 C16 H16 107.7 . . ?
C16 C17 H17A 109.5 . . ?
C16 C17 H17B 109.5 . . ?
H17A C17 H17B 109.5 . . ?
C16 C17 H17C 109.5 . . ?
H17A C17 H17C 109.5 . . ?
H17B C17 H17C 109.5 . . ?
C16 C18 H18A 109.5 . . ?
C16 C18 H18B 109.5 . . ?
H18A C18 H18B 109.5 . . ?
C16 C18 H18C 109.5 . . ?
H18A C18 H18C 109.5 . . ?
H18B C18 H18C 109.5 . . ?
C20 C19 H19A 109.5 . . ?
C20 C19 H19B 109.5 . . ?
H19A C19 H19B 109.5 . . ?
C20 C19 H19C 109.5 . . ?
H19A C19 H19C 109.5 . . ?
H19B C19 H19C 109.5 . . ?
C21 C20 C19 112.8(2) . . ?
C21 C20 P2 113.10(17) . . ?
C19 C20 P2 113.06(17) . . ?
C21 C20 H20 105.7 . . ?
C19 C20 H20 105.7 . . ?
P2 C20 H20 105.7 . . ?
C20 C21 H21A 109.5 . . ?
C20 C21 H21B 109.5 . . ?
H21A C21 H21B 109.5 . . ?
C20 C21 H21C 109.5 . . ?
H21A C21 H21C 109.5 . . ?
H21B C21 H21C 109.5 . . ?
C23 C22 C24 111.2(2) . . ?
C23 C22 P3 108.40(19) . . ?
C24 C22 P3 118.26(18) . . ?
C23 C22 H22 106.0 . . ?
C24 C22 H22 106.0 . . ?
P3 C22 H22 106.0 . . ?
C22 C23 H23A 109.5 . . ?
C22 C23 H23B 109.5 . . ?
H23A C23 H23B 109.5 . . ?
C22 C23 H23C 109.5 . . ?
H23A C23 H23C 109.5 . . ?
H23B C23 H23C 109.5 . . ?
C22 C24 H24A 109.5 . . ?
C22 C24 H24B 109.5 . . ?
H24A C24 H24B 109.5 . . ?
C22 C24 H24C 109.5 . . ?
H24A C24 H24C 109.5 . . ?
H24B C24 H24C 109.5 . . ?
C27 C25 C26 108.4(2) . . ?
C27 C25 P3 117.40(19) . . ?
C26 C25 P3 107.50(19) . . ?
C27 C25 H25 107.7 . . ?
C26 C25 H25 107.7 . . ?
P3 C25 H25 107.7 . . ?
C25 C26 H26A 109.5 . . ?
C25 C26 H26B 109.5 . . ?
H26A C26 H26B 109.5 . . ?
C25 C26 H26C 109.5 . . ?
H26A C26 H26C 109.5 . . ?
H26B C26 H26C 109.5 . . ?
C25 C27 H27A 109.5 . . ?
C25 C27 H27B 109.5 . . ?
H27A C27 H27B 109.5 . . ?
C25 C27 H27C 109.5 . . ?
H27A C27 H27C 109.5 . . ?
H27B C27 H27C 109.5 . . ?
N C28 C30 98.80(17) . . ?
N C28 C36 98.52(18) . . ?
C30 C28 C36 108.70(19) . . ?
N C28 H28 116.1 . . ?
C30 C28 H28 116.1 . . ?
C36 C28 H28 116.1 . . ?
N C29 C35 98.99(18) . . ?
N C29 C41 98.84(18) . . ?
C35 C29 C41 107.70(19) . . ?
N C29 H29 116.2 . . ?
C35 C29 H29 116.2 . . ?
C41 C29 H29 116.2 . . ?
C31 C30 C35 120.7(2) . . ?
C31 C30 C28 133.7(2) . . ?
C35 C30 C28 105.5(2) . . ?
C30 C31 C32 117.5(3) . . ?
C30 C31 H31 121.2 . . ?
C32 C31 H31 121.2 . . ?
C33 C32 C31 122.0(3) . . ?
C33 C32 H32 119.0 . . ?
C31 C32 H32 119.0 . . ?
C32 C33 C34 120.7(3) . . ?
C32 C33 H33 119.7 . . ?
C34 C33 H33 119.7 . . ?
C35 C34 C33 118.2(3) . . ?
C35 C34 H34 120.9 . . ?
C33 C34 H34 120.9 . . ?
C34 C35 C30 120.8(2) . . ?
C34 C35 C29 133.3(2) . . ?
C30 C35 C29 105.8(2) . . ?
C37 C36 C41 121.8(2) . . ?
C37 C36 C28 133.0(2) . . ?
C41 C36 C28 105.1(2) . . ?
C36 C37 C38 117.4(3) . . ?
C36 C37 H37 121.3 . . ?
C38 C37 H37 121.3 . . ?
C39 C38 C37 121.3(3) . . ?
C39 C38 H38 119.4 . . ?
C37 C38 H38 119.4 . . ?
C38 C39 C40 121.6(3) . . ?
C38 C39 H39 119.2 . . ?
C40 C39 H39 119.2 . . ?
C41 C40 C39 117.6(3) . . ?
C41 C40 H40 121.2 . . ?
C39 C40 H40 121.2 . . ?
C40 C41 C36 120.3(3) . . ?
C40 C41 C29 133.8(3) . . ?
C36 C41 C29 105.8(2) . . ?

loop_
_geom_bond_atom_site_label_1
_geom_bond_atom_site_label_2
_geom_bond_distance
_geom_bond_site_symmetry_2
_geom_bond_publ_flag
Ni N 1.7480(18) . yes
Ni P2 2.1317(7) . yes
Ni P1 2.1475(7) . yes
P1 C7 1.802(2) . ?
P1 C10 1.844(3) . ?
P1 C13 1.861(3) . ?
P2 C8 1.798(2) . ?
P2 C20 1.851(2) . ?
P2 C16 1.856(2) . ?
P3 C9 1.829(2) . ?
P3 C22 1.867(3) . ?
P3 C25 1.883(3) . ?
N C29 1.493(3) . ?
N C28 1.504(3) . ?
B C1 1.647(3) . ?
B C8 1.661(3) . ?
B C9 1.670(3) . ?
B C7 1.680(3) . ?
C1 C2 1.395(3) . ?
C1 C6 1.405(3) . ?
C2 C3 1.391(3) . ?
C2 H2 0.9500 . ?
C3 C4 1.376(3) . ?
C3 H3 0.9500 . ?
C4 C5 1.365(3) . ?
C4 H4 0.9500 . ?
C5 C6 1.396(3) . ?
C5 H5 0.9500 . ?
C6 H6 0.9500 . ?
C7 H7A 0.9900 . ?
C7 H7B 0.9900 . ?
C8 H8A 0.9900 . ?
C8 H8B 0.9900 . ?
C9 H9A 0.9900 . ?
C9 H9B 0.9900 . ?
C10 C12 1.525(4) . ?
C10 C11 1.538(3) . ?
C10 H10 1.0000 . ?
C11 H11A 0.9800 . ?
C11 H11B 0.9800 . ?
C11 H11C 0.9800 . ?
C12 H12A 0.9800 . ?
C12 H12B 0.9800 . ?
C12 H12C 0.9800 . ?
C13 C14 1.518(4) . ?
C13 C15 1.533(4) . ?
C13 H13 1.0000 . ?
C14 H14A 0.9800 . ?
C14 H14B 0.9800 . ?
C14 H14C 0.9800 . ?
C15 H15A 0.9800 . ?
C15 H15B 0.9800 . ?
C15 H15C 0.9800 . ?
C16 C18 1.532(3) . ?
C16 C17 1.532(3) . ?
C16 H16 1.0000 . ?
C17 H17A 0.9800 . ?
C17 H17B 0.9800 . ?
C17 H17C 0.9800 . ?
C18 H18A 0.9800 . ?
C18 H18B 0.9800 . ?
C18 H18C 0.9800 . ?
C19 C20 1.536(3) . ?
C19 H19A 0.9800 . ?
C19 H19B 0.9800 . ?
C19 H19C 0.9800 . ?
C20 C21 1.527(3) . ?
C20 H20 1.0000 . ?
C21 H21A 0.9800 . ?
C21 H21B 0.9800 . ?
C21 H21C 0.9800 . ?
C22 C23 1.527(4) . ?
C22 C24 1.534(3) . ?
C22 H22 1.0000 . ?
C23 H23A 0.9800 . ?
C23 H23B 0.9800 . ?
C23 H23C 0.9800 . ?
C24 H24A 0.9800 . ?
C24 H24B 0.9800 . ?
C24 H24C 0.9800 . ?
C25 C27 1.506(4) . ?
C25 C26 1.522(4) . ?
C25 H25 1.0000 . ?
C26 H26A 0.9800 . ?
C26 H26B 0.9800 . ?
C26 H26C 0.9800 . ?
C27 H27A 0.9800 . ?
C27 H27B 0.9800 . ?
C27 H27C 0.9800 . ?
C28 C30 1.523(3) . ?
C28 C36 1.529(3) . ?
C28 H28 1.0000 . ?
C29 C35 1.520(3) . ?
C29 C41 1.531(3) . ?
C29 H29 1.0000 . ?
C30 C31 1.374(3) . ?
C30 C35 1.392(3) . ?
C31 C32 1.397(4) . ?
C31 H31 0.9500 . ?
C32 C33 1.357(4) . ?
C32 H32 0.9500 . ?
C33 C34 1.385(4) . ?
C33 H33 0.9500 . ?
C34 C35 1.384(3) . ?
C34 H34 0.9500 . ?
C36 C37 1.376(3) . ?
C36 C41 1.400(3) . ?
C37 C38 1.395(4) . ?
C37 H37 0.9500 . ?
C38 C39 1.357(4) . ?
C38 H38 0.9500 . ?
C39 C40 1.406(4) . ?
C39 H39 0.9500 . ?
C40 C41 1.375(3) . ?
C40 H40 0.9500 . ?
